data_7212776
loop_
_publ_author_name
'Assran, Awatef S.'
'Izarova, Natalya V.'
'Kortz, Ulrich'

_publ_section_title
;
 Mixed-valent vanadium substituted polyoxometalates: the wheel shaped
 [Rb3&#x2282;{VVVIV3O7(H2O)6}2{H6P6W39O147(H2O)3}]15&#x2212;
;
_journal_issue 10
_journal_name_full CrystEngComm
_journal_page_first 2684
_journal_paper_doi 10.1039/c0ce00068j
_journal_volume 12
_journal_year 2010
_chemical_formula_sum 'H150 K12 O239 P6 Rb6 V8 W39'
_chemical_formula_weight 12720.71
_chemical_name_systematic
;

 ?

;
_space_group_IT_number 190
_symmetry_cell_setting hexagonal
_symmetry_space_group_name_Hall 'P -6c -2c'
_symmetry_space_group_name_H-M 'P -6 2 c'
_atom_sites_solution_primary direct
_atom_sites_solution_secondary difmap
_audit_creation_method SHELXL-97
_cell_angle_alpha 90.00
_cell_angle_beta 90.00
_cell_angle_gamma 120.00
_cell_formula_units_Z 2
_cell_length_a 22.9885(13)
_cell_length_b 22.9885(13)
_cell_length_c 21.3679(14)
_cell_measurement_reflns_used 5082
_cell_measurement_temperature 173(2)
_cell_measurement_theta_max 22.82
_cell_measurement_theta_min 2.60
_cell_volume 9779.4(10)
_computing_cell_refinement 'Bruker SAINT'
_computing_data_collection 'Bruker APEX2'
_computing_data_reduction 'Bruker SAINT'
_computing_molecular_graphics 'Bruker SHELXTL'
_computing_publication_material 'Bruker SHELXTL'
_computing_structure_refinement 'SHELXL-97 (Sheldrick, 1997)'
_computing_structure_solution 'SHELXS-97 (Sheldrick, 1990)'
_diffrn_ambient_temperature 173(2)
_diffrn_measured_fraction_theta_full 0.995
_diffrn_measured_fraction_theta_max 0.995
_diffrn_measurement_device_type 'Bruker APEX-II CCD'
_diffrn_measurement_method '\f and \w scans'
_diffrn_radiation_monochromator graphite
_diffrn_radiation_source 'fine-focus sealed tube'
_diffrn_radiation_type MoK\a
_diffrn_radiation_wavelength 0.71073
_diffrn_reflns_av_R_equivalents 0.1479
_diffrn_reflns_av_sigmaI/netI 0.0491
_diffrn_reflns_limit_h_max 25
_diffrn_reflns_limit_h_min -25
_diffrn_reflns_limit_k_max 25
_diffrn_reflns_limit_k_min -25
_diffrn_reflns_limit_l_max 23
_diffrn_reflns_limit_l_min -23
_diffrn_reflns_number 94635
_diffrn_reflns_theta_full 22.98
_diffrn_reflns_theta_max 22.98
_diffrn_reflns_theta_min 3.21
_diffrn_standards_number 0
_exptl_absorpt_coefficient_mu 25.125
_exptl_absorpt_correction_T_max 0.3549
_exptl_absorpt_correction_T_min 0.0545
_exptl_absorpt_correction_type multi-scan
_exptl_absorpt_process_details SADABS
_exptl_crystal_colour brown
_exptl_crystal_density_diffrn 4.320
_exptl_crystal_density_meas 0
_exptl_crystal_density_method 'not measured'
_exptl_crystal_description plate
_exptl_crystal_F_000 11344
_exptl_crystal_size_max 0.20
_exptl_crystal_size_mid 0.17
_exptl_crystal_size_min 0.05
_refine_diff_density_max 2.222
_refine_diff_density_min -1.473
_refine_diff_density_rms 0.289
_refine_ls_abs_structure_details 'Flack H D (1983), Acta Cryst. A39, 876-881'
_refine_ls_abs_structure_Flack 0.00(3)
_refine_ls_extinction_method none
_refine_ls_goodness_of_fit_ref 1.104
_refine_ls_matrix_type full
_refine_ls_number_parameters 444
_refine_ls_number_reflns 4676
_refine_ls_number_restraints 75
_refine_ls_restrained_S_all 1.095
_refine_ls_R_factor_all 0.0574
_refine_ls_R_factor_gt 0.0450
_refine_ls_shift/su_max 0.001
_refine_ls_shift/su_mean 0.000
_refine_ls_structure_factor_coef Fsqd
_refine_ls_weighting_details 'calc w=1/[\s^2^(Fo^2^)+(0.0395P)^2^+356.0000P] where P=(Fo^2^+2Fc^2^)/3'
_refine_ls_weighting_scheme calc
_refine_ls_wR_factor_gt 0.1050
_refine_ls_wR_factor_ref 0.1128
_reflns_number_gt 4062
_reflns_number_total 4676
_reflns_threshold_expression >2sigma(I)
_cod_data_source_file c0ce00068j.txt
_cod_data_source_block Rb3V8P6W39
_cod_depositor_comments
;
The following automatic conversions were performed:

'_symmetry_cell_setting' value 'Hexagonal' changed to 'hexagonal'
according to /home/saulius/struct/CIF-dictionaries/cif_core.dic
dictionary named 'cif_core.dic' version 2.4.2 from 2011-04-26.

Automatic conversion script
Id: cif_fix_values 1891 2012-01-12 08:04:46Z andrius 
;
_cod_original_sg_symbol_H-M P-62c
_cod_database_code 7212776

loop_
_symmetry_equiv_pos_as_xyz
'x, y, z'
'-y, x-y, z'
'-x+y, -x, z'
'x, y, -z+1/2'
'-y, x-y, -z+1/2'
'-x+y, -x, -z+1/2'
'y, x, -z'
'x-y, -y, -z'
'-x, -x+y, -z'
'y, x, z+1/2'
'x-y, -y, z+1/2'
'-x, -x+y, z+1/2'

loop_
_atom_site_label
_atom_site_type_symbol
_atom_site_fract_x
_atom_site_fract_y
_atom_site_fract_z
_atom_site_U_iso_or_equiv
_atom_site_adp_type
_atom_site_occupancy
_atom_site_symmetry_multiplicity
_atom_site_calc_flag
_atom_site_refinement_flags
_atom_site_disorder_group
W1 W 1.45648(6) 0.39461(6) 0.67170(6) 0.0427(3) Uani 1 1 d . .
W2 W 1.27872(6) 0.26104(6) 0.67146(6) 0.0438(3) Uani 1 1 d . .
W3 W 1.10121(6) 0.22363(6) 0.67146(6) 0.0448(3) Uani 1 1 d . .
W4 W 0.98479(6) 0.28990(6) 0.67139(6) 0.0379(3) Uani 1 1 d . .
W5 W 1.33023(6) 0.42615(6) 0.59308(6) 0.0412(3) Uani 1 1 d . .
W6 W 1.15110(6) 0.38861(6) 0.59327(6) 0.0385(3) Uani 1 1 d . .
W7 W 0.94601(8) 0.40937(8) 0.7500 0.0410(4) Uani 1 2 d S .
P1 P 1.3345(5) 0.4095(5) 0.7500 0.033(2) Uani 1 2 d S .
P2 P 1.1380(5) 0.3687(5) 0.7500 0.031(2) Uani 1 2 d S .
V1 V 1.3333 0.6667 0.6043(4) 0.036(2) Uani 1 3 d S .
V2 V 1.4450(2) 0.6090(2) 0.6031(3) 0.0422(13) Uani 1 1 d . .
Rb1 Rb 1.2844(2) 0.53357(19) 0.7500 0.0432(10) Uani 1 2 d S .
O1T O 1.5028(11) 0.3753(11) 0.6215(10) 0.055(6) Uani 1 1 d . .
O1V O 1.3333 0.6667 0.6780(13) 0.028(7) Uani 1 3 d S .
O2T O 1.2728(11) 0.2005(11) 0.6204(10) 0.055(5) Uani 1 1 d U .
O2V O 1.5121(8) 0.5701(8) 0.6036(9) 0.039(5) Uani 1 1 d . .
O3T O 1.0669(10) 0.1574(10) 0.6186(11) 0.057(6) Uani 1 1 d . .
O3V O 1.4513(10) 0.5956(10) 0.4947(10) 0.057(6) Uani 1 1 d . .
O4T O 0.9210(9) 0.2441(10) 0.6196(10) 0.047(5) Uani 1 1 d . .
O4V O 1.1749(10) 0.5615(9) 0.6759(9) 0.042(5) Uani 1 1 d . .
O5 O 1.3772(9) 0.5183(9) 0.5902(10) 0.046(5) Uani 1 1 d . .
O5T O 1.3335(9) 0.4113(9) 0.5141(8) 0.041(5) Uani 1 1 d . .
O6 O 1.1336(9) 0.3646(10) 0.5152(9) 0.045(5) Uani 1 1 d . .
O6T O 1.1637(8) 0.4735(9) 0.5875(8) 0.036(4) Uani 1 1 d . .
O7T O 0.8617(13) 0.3680(15) 0.7500 0.047(8) Uani 1 2 d S .
O7H O 1.0607(13) 0.4657(13) 0.7500 0.043(7) Uani 1 2 d SU .
O11 O 1.4807(14) 0.3699(13) 0.7500 0.047(8) Uani 1 2 d S .
O1P1 O 1.4070(11) 0.4209(11) 0.7500 0.022(5) Uani 1 2 d SU .
O12 O 1.3775(9) 0.3090(9) 0.6752(8) 0.037(4) Uani 1 1 d . .
O12V O 1.2527(10) 0.6066(8) 0.5775(8) 0.038(5) Uani 1 1 d . .
O15 O 1.4126(8) 0.4256(8) 0.6193(8) 0.034(4) Uani 1 1 d . .
O17 O 0.9636(10) 0.4743(10) 0.6858(10) 0.048(5) Uani 1 1 d . .
O2P1 O 1.2895(12) 0.3316(12) 0.7500 0.032(6) Uani 1 2 d SU .
O22 O 1.2774(15) 0.2150(14) 0.7500 0.058(9) Uani 1 2 d S .
O23 O 1.1845(10) 0.2261(9) 0.6798(8) 0.042(5) Uani 1 1 d U .
O25 O 1.2870(9) 0.3287(8) 0.6191(9) 0.039(5) Uani 1 1 d . .
O3P2 O 1.1374(13) 0.2978(12) 0.7500 0.036(6) Uani 1 2 d SU .
O33 O 1.0730(16) 0.1725(15) 0.7500 0.054(8) Uani 1 2 d SU .
O34 O 1.0235(8) 0.2326(8) 0.6751(8) 0.029(4) Uani 1 1 d U .
O36 O 1.1360(9) 0.2977(8) 0.6189(9) 0.040(5) Uani 1 1 d . .
O4P2 O 1.0613(13) 0.3474(13) 0.7500 0.037(6) Uani 1 2 d SU .
O44 O 0.9367(13) 0.2517(13) 0.7500 0.036(6) Uani 1 2 d SU .
O46 O 1.0561(9) 0.3500(9) 0.6199(10) 0.045(5) Uani 1 1 d . .
O47 O 0.9613(9) 0.3590(9) 0.6885(8) 0.037(5) Uani 1 1 d U .
O5P1 O 1.3222(8) 0.4386(8) 0.6895(8) 0.032(4) Uani 1 1 d . .
O56 O 1.2443(8) 0.4185(9) 0.5898(7) 0.032(4) Uani 1 1 d . .
O6P2 O 1.1680(7) 0.4078(8) 0.6907(7) 0.022(4) Uani 1 1 d . .
Rb2 Rb 1.4108(7) 0.2307(5) 0.5828(8) 0.047(3) Uani 0.50 1 d PU .
K1A K 1.423(4) 0.227(3) 0.600(4) 0.038(5) Uiso 0.12(4) 1 d P 1
K1B K 1.3985(12) 0.2342(11) 0.5671(12) 0.038(5) Uiso 0.38(4) 1 d P 2
K2A K 1.1915(10) 0.0696(10) 0.5941(9) 0.072(4) Uiso 0.466(15) 1 d P 1
K2B K 1.233(7) 0.136(7) 0.7500 0.072(4) Uiso 0.10(2) 2 d SP 2
K2C K 1.150(2) 0.074(2) 0.6123(18) 0.072(4) Uiso 0.227(15) 1 d P 3
K2D K 1.1876(15) 0.0792(16) 0.7326(14) 0.072(4) Uiso 0.259(14) 1 d P 3
K3A K 1.4855(9) 0.4855(9) 0.5000 0.068(5) Uiso 0.73(5) 2 d SP 1
K3B K 1.493(4) 0.472(4) 0.521(4) 0.068(5) Uiso 0.13(2) 1 d P 2
O1W O 1.2300(12) 0.0913(12) 0.5225(11) 0.073(7) Uiso 1 1 d . .
O2W O 1.5393(12) 0.2957(12) 0.5166(12) 0.076(7) Uiso 1 1 d . .
O3W O 0.7989(19) 0.199(2) 0.7299(16) 0.057(12) Uiso 0.50 1 d P .
O4W O 1.227(3) 0.0000 0.5000 0.06(2) Uiso 0.40 2 d SP .
O5W O 1.026(3) 0.396(3) 0.488(3) 0.064(16) Uiso 0.40 1 d P .
O6W O 1.486(3) 0.160(3) 0.604(2) 0.076(15) Uiso 0.50 1 d P .
O7W O 1.066(5) 0.041(5) 0.7500 0.05(3) Uiso 0.30 2 d SP .
O8W O 1.625(4) 0.384(4) 0.661(3) 0.054(19) Uiso 0.30 1 d P .
O9W O 1.259(2) 0.259(2) 0.5000 0.063(15) Uiso 0.60 2 d SP .
O10W O 1.146(5) 0.146(5) 0.5000 0.06(3) Uiso 0.30 2 d SP .

loop_
_atom_site_aniso_label
_atom_site_aniso_U_11
_atom_site_aniso_U_22
_atom_site_aniso_U_33
_atom_site_aniso_U_23
_atom_site_aniso_U_13
_atom_site_aniso_U_12
W1 0.0328(6) 0.0358(7) 0.0630(8) -0.0074(6) -0.0005(6) 0.0199(6)
W2 0.0400(7) 0.0316(7) 0.0621(9) -0.0090(6) -0.0058(6) 0.0197(6)
W3 0.0387(7) 0.0300(7) 0.0655(9) -0.0099(6) -0.0079(6) 0.0170(6)
W4 0.0302(6) 0.0317(6) 0.0479(7) -0.0027(5) -0.0041(5) 0.0124(5)
W5 0.0360(7) 0.0420(7) 0.0458(7) -0.0014(6) 0.0037(6) 0.0197(6)
W6 0.0349(6) 0.0402(7) 0.0387(6) -0.0039(5) -0.0010(5) 0.0174(6)
W7 0.0296(9) 0.0297(9) 0.0614(12) 0.000 0.000 0.0131(8)
P1 0.029(5) 0.040(6) 0.029(5) 0.000 0.000 0.015(5)
P2 0.036(6) 0.039(6) 0.018(5) 0.000 0.000 0.019(5)
V1 0.030(3) 0.030(3) 0.048(5) 0.000 0.000 0.0148(14)
V2 0.041(3) 0.040(3) 0.045(3) 0.001(2) 0.001(2) 0.019(3)
Rb1 0.039(2) 0.031(2) 0.059(3) 0.000 0.000 0.0176(19)
O1T 0.054(13) 0.057(13) 0.065(14) -0.018(12) 0.009(11) 0.036(12)
O1V 0.025(10) 0.025(10) 0.034(17) 0.000 0.000 0.012(5)
O2T 0.055(5) 0.055(5) 0.055(5) -0.0002(10) 0.0001(10) 0.028(3)
O2V 0.020(9) 0.029(10) 0.074(14) 0.018(9) 0.010(9) 0.018(8)
O3T 0.030(11) 0.042(13) 0.103(18) -0.019(12) -0.010(12) 0.021(10)
O3V 0.048(13) 0.046(13) 0.058(14) -0.002(11) -0.006(11) 0.010(11)
O4T 0.031(11) 0.051(12) 0.053(13) -0.006(10) -0.004(10) 0.017(10)
O4V 0.052(13) 0.027(10) 0.047(12) -0.007(9) 0.003(10) 0.020(10)
O5 0.031(11) 0.046(12) 0.071(14) 0.020(10) 0.001(10) 0.027(10)
O5T 0.029(10) 0.044(12) 0.039(11) 0.005(9) 0.012(8) 0.009(9)
O6 0.039(12) 0.047(11) 0.065(13) -0.025(10) -0.015(10) 0.033(10)
O6T 0.029(10) 0.037(11) 0.033(11) -0.003(9) 0.005(8) 0.010(9)
O7T 0.026(15) 0.059(19) 0.06(2) 0.000 0.000 0.026(15)
O7H 0.042(7) 0.042(7) 0.043(7) 0.000 0.000 0.021(4)
O11 0.032(16) 0.025(14) 0.08(2) 0.000 0.000 0.010(12)
O1P1 0.022(5) 0.022(5) 0.022(5) 0.000 0.000 0.011(3)
O12 0.035(11) 0.045(11) 0.044(11) -0.008(9) -0.002(9) 0.029(10)
O12V 0.051(12) 0.027(10) 0.043(11) -0.008(8) 0.003(10) 0.025(9)
O15 0.030(10) 0.038(11) 0.042(11) -0.005(9) 0.001(8) 0.023(9)
O17 0.038(12) 0.046(12) 0.065(14) -0.008(10) -0.011(10) 0.026(11)
O2P1 0.032(6) 0.032(6) 0.032(6) 0.000 0.000 0.016(3)
O22 0.042(17) 0.029(16) 0.10(3) 0.000 0.000 0.016(14)
O23 0.042(5) 0.042(5) 0.042(5) -0.0003(10) 0.0001(10) 0.021(2)
O25 0.025(10) 0.022(10) 0.071(14) -0.009(9) 0.001(10) 0.012(8)
O3P2 0.036(6) 0.036(6) 0.037(6) 0.000 0.000 0.018(3)
O33 0.054(8) 0.054(8) 0.055(8) 0.000 0.000 0.027(4)
O34 0.029(4) 0.029(4) 0.029(4) -0.0002(10) 0.0001(10) 0.014(2)
O36 0.028(10) 0.026(10) 0.059(13) -0.011(9) -0.010(9) 0.008(8)
O4P2 0.037(6) 0.037(6) 0.037(6) 0.000 0.000 0.019(3)
O44 0.036(6) 0.036(6) 0.037(6) 0.000 0.000 0.018(3)
O46 0.027(10) 0.034(11) 0.063(14) 0.000(10) 0.013(9) 0.008(9)
O47 0.037(5) 0.037(5) 0.037(5) 0.0003(10) 0.0000(10) 0.019(2)
O5P1 0.031(10) 0.021(9) 0.035(10) 0.007(8) 0.002(8) 0.007(8)
O56 0.026(9) 0.036(10) 0.025(10) 0.001(8) 0.007(8) 0.008(8)
O6P2 0.023(9) 0.025(9) 0.017(8) 0.009(7) 0.012(7) 0.012(8)
Rb2 0.047(3) 0.047(3) 0.047(3) -0.0011(10) 0.0007(10) 0.0241(16)

loop_
_atom_type_symbol
_atom_type_description
_atom_type_scat_dispersion_real
_atom_type_scat_dispersion_imag
_atom_type_scat_source
O O 0.0106 0.0060 'International Tables Vol C Tables 4.2.6.8 and 6.1.1.4'
H H 0.0000 0.0000 'International Tables Vol C Tables 4.2.6.8 and 6.1.1.4'
Na Na 0.0362 0.0249 'International Tables Vol C Tables 4.2.6.8 and 6.1.1.4'
P P 0.1023 0.0942 'International Tables Vol C Tables 4.2.6.8 and 6.1.1.4'
K K 0.2009 0.2494 'International Tables Vol C Tables 4.2.6.8 and 6.1.1.4'
V V 0.3005 0.5294 'International Tables Vol C Tables 4.2.6.8 and 6.1.1.4'
Rb Rb -0.9393 2.9676 'International Tables Vol C Tables 4.2.6.8 and 6.1.1.4'
W W -0.8490 6.8722 'International Tables Vol C Tables 4.2.6.8 and 6.1.1.4'

loop_
_geom_angle_atom_site_label_1
_geom_angle_atom_site_label_2
_geom_angle_atom_site_label_3
_geom_angle
_geom_angle_site_symmetry_1
_geom_angle_site_symmetry_3
O1T W1 O15 104.2(9) . .
O1T W1 O12 98.7(9) . .
O15 W1 O12 90.0(8) . .
O1T W1 O11 99.1(10) . .
O15 W1 O11 156.6(9) . .
O12 W1 O11 85.9(9) . .
O1T W1 O17 96.8(9) . 2_755
O15 W1 O17 87.8(8) . 2_755
O12 W1 O17 164.4(8) . 2_755
O11 W1 O17 90.0(10) . 2_755
O1T W1 O1P1 170.8(9) . .
O15 W1 O1P1 84.4(7) . .
O12 W1 O1P1 84.3(8) . .
O11 W1 O1P1 72.3(8) . .
O17 W1 O1P1 80.2(8) 2_755 .
O1T W1 K3B 63.0(14) . .
O15 W1 K3B 46.0(14) . .
O12 W1 K3B 114.6(14) . .
O11 W1 K3B 153.7(16) . .
O17 W1 K3B 74.2(13) 2_755 .
O1P1 W1 K3B 123.7(12) . .
O1T W1 K1B 50.7(8) . .
O15 W1 K1B 91.3(7) . .
O12 W1 K1B 49.4(6) . .
O11 W1 K1B 103.2(8) . .
O17 W1 K1B 146.0(6) 2_755 .
O1P1 W1 K1B 133.6(6) . .
K3B W1 K1B 80.8(11) . .
O1T W1 Rb2 48.9(7) . .
O15 W1 Rb2 98.2(6) . .
O12 W1 Rb2 49.9(5) . .
O11 W1 Rb2 96.7(8) . .
O17 W1 Rb2 145.7(6) 2_755 .
O1P1 W1 Rb2 133.9(6) . .
K3B W1 Rb2 85.7(11) . .
K1B W1 Rb2 6.9(3) . .
O1T W1 K1A 48.2(12) . .
O15 W1 K1A 105.5(15) . .
O12 W1 K1A 50.9(12) . .
O11 W1 K1A 89.6(16) . .
O17 W1 K1A 144.3(12) 2_755 .
O1P1 W1 K1A 133.1(12) . .
K3B W1 K1A 91.3(16) . .
K1B W1 K1A 14.3(14) . .
Rb2 W1 K1A 7.4(13) . .
O1T W1 K3A 67.0(8) . .
O15 W1 K3A 41.7(5) . .
O12 W1 K3A 113.0(6) . .
O11 W1 K3A 157.5(8) . .
O17 W1 K3A 74.9(7) 2_755 .
O1P1 W1 K3A 119.9(4) . .
K3B W1 K3A 4.4(13) . .
K1B W1 K3A 82.1(4) . .
Rb2 W1 K3A 87.3(3) . .
K1A W1 K3A 93.2(13) . .
O2T W2 O25 103.3(9) . .
O2T W2 O23 96.1(9) . .
O25 W2 O23 91.6(8) . .
O2T W2 O12 94.6(9) . .
O25 W2 O12 87.1(8) . .
O23 W2 O12 169.2(8) . .
O2T W2 O22 97.5(10) . .
O25 W2 O22 158.9(9) . .
O23 W2 O22 89.1(10) . .
O12 W2 O22 88.3(10) . .
O2T W2 O2P1 171.1(8) . .
O25 W2 O2P1 85.3(7) . .
O23 W2 O2P1 85.8(8) . .
O12 W2 O2P1 83.5(8) . .
O22 W2 O2P1 73.8(8) . .
O2T W2 K2B 74.5(16) . .
O25 W2 K2B 167(3) . .
O23 W2 K2B 76(3) . .
O12 W2 K2B 105(3) . .
O22 W2 K2B 27.8(18) . .
O2P1 W2 K2B 97.6(15) . .
O2T W2 K1B 43.2(8) . .
O25 W2 K1B 90.2(7) . .
O23 W2 K1B 138.2(7) . .
O12 W2 K1B 52.6(6) . .
O22 W2 K1B 103.2(9) . .
O2P1 W2 K1B 136.0(7) . .
K2B W2 K1B 96(2) . .
O2T W2 K2D 63.6(9) . .
O25 W2 K2D 153.0(7) . .
O23 W2 K2D 67.9(7) . .
O12 W2 K2D 116.3(7) . .
O22 W2 K2D 43.6(9) . .
O2P1 W2 K2D 109.4(6) . .
K2B W2 K2D 15.9(18) . .
K1B W2 K2D 93.9(5) . .
O2T W2 Rb2 46.0(8) . .
O25 W2 Rb2 95.4(6) . .
O23 W2 Rb2 142.0(6) . .
O12 W2 Rb2 48.8(6) . .
O22 W2 Rb2 96.9(8) . .
O2P1 W2 Rb2 132.0(7) . .
K2B W2 Rb2 92(2) . .
K1B W2 Rb2 6.8(3) . .
K2D W2 Rb2 91.1(5) . .
O2T W2 K2C 38.2(10) . .
O25 W2 K2C 115.0(8) . .
O23 W2 K2C 60.4(8) . .
O12 W2 K2C 129.6(8) . .
O22 W2 K2C 83.5(9) . .
O2P1 W2 K2C 139.5(8) . .
K2B W2 K2C 55.7(18) . .
K1B W2 K2C 81.2(7) . .
K2D W2 K2C 40.0(7) . .
Rb2 W2 K2C 83.0(6) . .
O2T W2 K1A 49.5(13) . .
O25 W2 K1A 100.6(13) . .
O23 W2 K1A 145.1(12) . .
O12 W2 K1A 45.4(12) . .
O22 W2 K1A 90.6(15) . .
O2P1 W2 K1A 127.4(13) . .
K2B W2 K1A 87(3) . .
K1B W2 K1A 13.7(12) . .
K2D W2 K1A 88.5(11) . .
Rb2 W2 K1A 6.9(11) . .
K2C W2 K1A 84.9(12) . .
O3T W3 O36 102.1(10) . .
O3T W3 O23 95.6(8) . .
O36 W3 O23 93.7(8) . .
O3T W3 O34 94.7(8) . .
O36 W3 O34 85.5(8) . .
O23 W3 O34 169.6(7) . .
O3T W3 O33 99.3(11) . .
O36 W3 O33 158.3(9) . .
O23 W3 O33 87.9(11) . .
O34 W3 O33 89.0(10) . .
O3T W3 O3P2 171.8(9) . .
O36 W3 O3P2 85.9(7) . .
O23 W3 O3P2 85.5(9) . .
O34 W3 O3P2 84.2(8) . .
O33 W3 O3P2 72.6(9) . .
O3T W3 K2A 45.6(7) . 2_645
O36 W3 K2A 98.1(6) . 2_645
O23 W3 K2A 141.0(6) . 2_645
O34 W3 K2A 49.1(6) . 2_645
O33 W3 K2A 94.2(9) . 2_645
O3P2 W3 K2A 132.2(7) . 2_645
O3T W3 K2D 75.9(8) . 2_645
O36 W3 K2D 131.0(7) . 2_645
O23 W3 K2D 135.3(7) . 2_645
O34 W3 K2D 46.8(7) . 2_645
O33 W3 K2D 51.7(10) . 2_645
O3P2 W3 K2D 97.6(7) . 2_645
K2A W3 K2D 45.6(5) 2_645 2_645
O3T W3 K2C 38.7(9) . 2_645
O36 W3 K2C 112.3(8) . 2_645
O23 W3 K2C 129.6(8) . 2_645
O34 W3 K2C 59.7(8) . 2_645
O33 W3 K2C 82.6(10) . 2_645
O3P2 W3 K2C 136.4(8) . 2_645
K2A W3 K2C 15.7(6) 2_645 2_645
K2D W3 K2C 40.3(7) 2_645 2_645
O4T W4 O46 103.7(9) . .
O4T W4 O34 98.7(8) . .
O46 W4 O34 89.7(8) . .
O4T W4 O47 97.0(9) . .
O46 W4 O47 90.4(8) . .
O34 W4 O47 163.8(7) . .
O4T W4 O44 99.3(10) . .
O46 W4 O44 156.8(9) . .
O34 W4 O44 90.5(9) . .
O47 W4 O44 83.1(9) . .
O4T W4 O4P2 173.4(8) . .
O46 W4 O4P2 82.5(8) . .
O34 W4 O4P2 83.2(8) . .
O47 W4 O4P2 80.7(8) . .
O44 W4 O4P2 74.4(8) . .
O4T W4 K2A 49.3(7) . 2_645
O46 W4 K2A 102.5(6) . 2_645
O34 W4 K2A 49.5(6) . 2_645
O47 W4 K2A 145.7(6) . 2_645
O44 W4 K2A 95.3(7) . 2_645
O4P2 W4 K2A 131.9(7) . 2_645
O4T W4 K2D 79.0(8) . 2_645
O46 W4 K2D 135.0(7) . 2_645
O34 W4 K2D 46.3(7) . 2_645
O47 W4 K2D 134.4(7) . 2_645
O44 W4 K2D 53.5(8) . 2_645
O4P2 W4 K2D 98.1(7) . 2_645
K2A W4 K2D 45.5(5) 2_645 2_645
O5T W5 O5 97.8(9) . .
O5T W5 O56 95.3(8) . .
O5 W5 O56 95.2(8) . .
O5T W5 O15 98.0(8) . .
O5 W5 O15 90.2(7) . .
O56 W5 O15 164.9(7) . .
O5T W5 O25 95.5(8) . .
O5 W5 O25 165.4(8) . .
O56 W5 O25 89.7(7) . .
O15 W5 O25 81.8(7) . .
O5T W5 O5P1 176.8(7) . .
O5 W5 O5P1 85.2(8) . .
O56 W5 O5P1 83.7(7) . .
O15 W5 O5P1 82.7(7) . .
O25 W5 O5P1 81.6(7) . .
O5T W5 K3B 60.7(15) . .
O5 W5 K3B 74.2(13) . .
O56 W5 K3B 151.0(16) . .
O15 W5 K3B 44.0(16) . .
O25 W5 K3B 107.4(14) . .
O5P1 W5 K3B 121.1(14) . .
O5T W5 K3A 54.5(6) . .
O5 W5 K3A 69.8(7) . .
O56 W5 K3A 141.5(5) . .
O15 W5 K3A 53.5(5) . .
O25 W5 K3A 113.9(5) . .
O5P1 W5 K3A 127.7(5) . .
K3B W5 K3A 9.6(15) . .
O5T W5 K3B 47.7(14) . 7_646
O5 W5 K3B 67.5(13) . 7_646
O56 W5 K3B 132.0(16) . 7_646
O15 W5 K3B 63.0(16) . 7_646
O25 W5 K3B 118.5(13) . 7_646
O5P1 W5 K3B 134.8(14) . 7_646
K3B W5 K3B 19(3) . 7_646
K3A W5 K3B 9.5(15) . 7_646
O5T W5 K1B 36.8(7) . 7_646
O5 W5 K1B 96.6(7) . 7_646
O56 W5 K1B 58.7(6) . 7_646
O15 W5 K1B 134.7(6) . 7_646
O25 W5 K1B 97.7(7) . 7_646
O5P1 W5 K1B 142.4(6) . 7_646
K3B W5 K1B 95.2(15) . 7_646
K3A W5 K1B 87.2(3) . 7_646
K3B W5 K1B 78.5(14) 7_646 7_646
O5T W5 Rb2 37.8(6) . 7_646
O5 W5 Rb2 92.7(7) . 7_646
O56 W5 Rb2 58.3(5) . 7_646
O15 W5 Rb2 135.6(5) . 7_646
O25 W5 Rb2 101.6(6) . 7_646
O5P1 W5 Rb2 141.7(5) . 7_646
K3B W5 Rb2 94.7(15) . 7_646
K3A W5 Rb2 86.35(17) . 7_646
K3B W5 Rb2 77.4(14) 7_646 7_646
K1B W5 Rb2 4.0(4) 7_646 7_646
O6 W6 O6T 99.3(8) . .
O6 W6 O56 96.8(8) . .
O6T W6 O56 93.6(8) . .
O6 W6 O46 96.0(9) . .
O6T W6 O46 92.8(7) . .
O56 W6 O46 164.6(8) . .
O6 W6 O36 92.3(8) . .
O6T W6 O36 168.0(8) . .
O56 W6 O36 87.9(7) . .
O46 W6 O36 82.9(7) . .
O6 W6 O6P2 174.4(8) . .
O6T W6 O6P2 85.9(7) . .
O56 W6 O6P2 84.7(6) . .
O46 W6 O6P2 81.8(7) . .
O36 W6 O6P2 82.4(7) . .
O6 W6 K1B 36.9(7) . 7_646
O6T W6 K1B 93.9(7) . 7_646
O56 W6 K1B 60.6(6) . 7_646
O46 W6 K1B 132.8(7) . 7_646
O36 W6 K1B 97.2(7) . 7_646
O6P2 W6 K1B 145.2(5) . 7_646
O6 W6 K1A 33.4(11) . 7_646
O6T W6 K1A 84.8(12) . 7_646
O56 W6 K1A 67.8(11) . 7_646
O46 W6 K1A 126.8(12) . 7_646
O36 W6 K1A 106.8(12) . 7_646
O6P2 W6 K1A 150.2(10) . 7_646
K1B W6 K1A 11.2(11) 7_646 7_646
O6 W6 Rb2 34.7(7) . 7_646
O6T W6 Rb2 89.0(6) . 7_646
O56 W6 Rb2 64.3(5) . 7_646
O46 W6 Rb2 129.9(7) . 7_646
O36 W6 Rb2 102.3(6) . 7_646
O6P2 W6 Rb2 148.2(4) . 7_646
K1B W6 Rb2 5.9(3) 7_646 7_646
K1A W6 Rb2 5.3(10) 7_646 7_646
O7T W7 O47 99.7(9) . .
O7T W7 O47 99.7(9) . 4_556
O47 W7 O47 87.6(11) . 4_556
O7T W7 O17 100.1(9) . .
O47 W7 O17 87.0(8) . .
O47 W7 O17 160.1(8) 4_556 .
O7T W7 O17 100.1(9) . 4_556
O47 W7 O17 160.1(8) . 4_556
O47 W7 O17 87.0(8) 4_556 4_556
O17 W7 O17 91.5(12) . 4_556
O7T W7 O7H 180.0(12) . .
O47 W7 O7H 80.4(7) . .
O47 W7 O7H 80.4(7) 4_556 .
O17 W7 O7H 79.8(7) . .
O17 W7 O7H 79.8(7) 4_556 .
O5P1 P1 O5P1 113.6(14) 4_556 .
O5P1 P1 O1P1 109.9(8) 4_556 .
O5P1 P1 O1P1 109.9(8) . .
O5P1 P1 O2P1 109.7(9) 4_556 .
O5P1 P1 O2P1 109.7(9) . .
O1P1 P1 O2P1 103.6(14) . .
O5P1 P1 Rb1 56.8(7) 4_556 .
O5P1 P1 Rb1 56.8(7) . .
O1P1 P1 Rb1 127.8(9) . .
O2P1 P1 Rb1 128.7(10) . .
O6P2 P2 O6P2 114.5(14) . 4_556
O6P2 P2 O4P2 106.9(8) . .
O6P2 P2 O4P2 106.9(8) 4_556 .
O6P2 P2 O3P2 111.8(8) . .
O6P2 P2 O3P2 111.8(8) 4_556 .
O4P2 P2 O3P2 104.1(14) . .
O6P2 P2 Rb1 57.5(7) . .
O6P2 P2 Rb1 57.5(7) 4_556 .
O4P2 P2 Rb1 129.7(10) . .
O3P2 P2 Rb1 126.3(10) . .
O1V V1 O12V 108.9(6) . 3_775
O1V V1 O12V 108.9(6) . 2_755
O12V V1 O12V 110.0(6) 3_775 2_755
O1V V1 O12V 108.9(6) . .
O12V V1 O12V 110.0(6) 3_775 .
O12V V1 O12V 110.0(6) 2_755 .
O1V V1 Rb1 40.72(9) . 3_775
O12V V1 Rb1 82.8(6) 3_775 3_775
O12V V1 Rb1 149.1(7) 2_755 3_775
O12V V1 Rb1 90.3(6) . 3_775
O1V V1 Rb1 40.72(9) . 2_755
O12V V1 Rb1 90.3(6) 3_775 2_755
O12V V1 Rb1 82.8(6) 2_755 2_755
O12V V1 Rb1 149.1(7) . 2_755
Rb1 V1 Rb1 68.80(14) 3_775 2_755
O1V V1 Rb1 40.72(9) . .
O12V V1 Rb1 149.1(7) 3_775 .
O12V V1 Rb1 90.3(6) 2_755 .
O12V V1 Rb1 82.8(6) . .
Rb1 V1 Rb1 68.80(14) 3_775 .
Rb1 V1 Rb1 68.80(14) 2_755 .
O4V V2 O12V 99.2(9) 2_755 2_755
O4V V2 O5 99.3(10) 2_755 .
O12V V2 O5 95.7(8) 2_755 .
O4V V2 O6T 100.9(9) 2_755 2_755
O12V V2 O6T 92.3(7) 2_755 2_755
O5 V2 O6T 156.7(9) . 2_755
O4V V2 O2V 97.6(9) 2_755 .
O12V V2 O2V 162.8(8) 2_755 .
O5 V2 O2V 84.8(7) . .
O6T V2 O2V 81.3(7) 2_755 .
O4V V2 O3V 176.6(9) 2_755 .
O12V V2 O3V 82.3(8) 2_755 .
O5 V2 O3V 77.5(8) . .
O6T V2 O3V 82.0(8) 2_755 .
O2V V2 O3V 81.1(8) . .
O4V V2 K3B 138.3(16) 2_755 7_646
O12V V2 K3B 117.1(15) 2_755 7_646
O5 V2 K3B 59.3(12) . 7_646
O6T V2 K3B 97.6(12) 2_755 7_646
O2V V2 K3B 48.9(14) . 7_646
O3V V2 K3B 39.0(15) . 7_646
O4V V2 K3A 130.2(7) 2_755 .
O12V V2 K3A 125.8(6) 2_755 .
O5 V2 K3A 60.1(7) . .
O6T V2 K3A 97.7(6) 2_755 .
O2V V2 K3A 40.7(6) . .
O3V V2 K3A 47.2(5) . .
K3B V2 K3A 8.8(14) 7_646 .
O5P1 Rb1 O5P1 50.8(6) 4_556 .
O5P1 Rb1 O6P2 85.8(4) 4_556 .
O5P1 Rb1 O6P2 64.6(4) . .
O5P1 Rb1 O6P2 64.6(4) 4_556 4_556
O5P1 Rb1 O6P2 85.8(4) . 4_556
O6P2 Rb1 O6P2 48.9(5) . 4_556
O5P1 Rb1 O1V 114.2(5) 4_556 4_556
O5P1 Rb1 O1V 146.8(3) . 4_556
O6P2 Rb1 O1V 148.6(3) . 4_556
O6P2 Rb1 O1V 116.2(5) 4_556 4_556
O5P1 Rb1 O1V 146.8(4) 4_556 .
O5P1 Rb1 O1V 114.2(5) . .
O6P2 Rb1 O1V 116.2(5) . .
O6P2 Rb1 O1V 148.6(3) 4_556 .
O1V Rb1 O1V 59.7(9) 4_556 .
O5P1 Rb1 O4V 150.6(5) 4_556 .
O5P1 Rb1 O4V 117.3(4) . .
O6P2 Rb1 O4V 66.0(4) . .
O6P2 Rb1 O4V 89.4(4) 4_556 .
O1V Rb1 O4V 89.0(4) 4_556 .
O1V Rb1 O4V 60.2(4) . .
O5P1 Rb1 O4V 117.3(4) 4_556 4_556
O5P1 Rb1 O4V 150.6(5) . 4_556
O6P2 Rb1 O4V 89.4(4) . 4_556
O6P2 Rb1 O4V 66.0(4) 4_556 4_556
O1V Rb1 O4V 60.2(4) 4_556 4_556
O1V Rb1 O4V 89.0(4) . 4_556
O4V Rb1 O4V 57.4(7) . 4_556
O5P1 Rb1 O4V 66.3(4) 4_556 5_756
O5P1 Rb1 O4V 89.5(5) . 5_756
O6P2 Rb1 O4V 150.6(5) . 5_756
O6P2 Rb1 O4V 119.5(4) 4_556 5_756
O1V Rb1 O4V 58.4(3) 4_556 5_756
O1V Rb1 O4V 86.2(4) . 5_756
O4V Rb1 O4V 142.8(5) . 5_756
O4V Rb1 O4V 110.9(7) 4_556 5_756
O5P1 Rb1 O4V 89.5(5) 4_556 2_755
O5P1 Rb1 O4V 66.3(4) . 2_755
O6P2 Rb1 O4V 119.5(4) . 2_755
O6P2 Rb1 O4V 150.6(5) 4_556 2_755
O1V Rb1 O4V 86.2(4) 4_556 2_755
O1V Rb1 O4V 58.4(3) . 2_755
O4V Rb1 O4V 110.9(7) . 2_755
O4V Rb1 O4V 142.8(5) 4_556 2_755
O4V Rb1 O4V 54.6(6) 5_756 2_755
O5P1 Rb1 P1 25.4(3) 4_556 .
O5P1 Rb1 P1 25.4(3) . .
O6P2 Rb1 P1 74.0(3) . .
O6P2 Rb1 P1 74.0(3) 4_556 .
O1V Rb1 P1 133.5(3) 4_556 .
O1V Rb1 P1 133.5(3) . .
O4V Rb1 P1 137.5(3) . .
O4V Rb1 P1 137.5(3) 4_556 .
O4V Rb1 P1 76.7(4) 5_756 .
O4V Rb1 P1 76.7(4) 2_755 .
O5P1 Rb1 P2 72.1(4) 4_556 .
O5P1 Rb1 P2 72.1(4) . .
O6P2 Rb1 P2 24.5(3) . .
O6P2 Rb1 P2 24.5(3) 4_556 .
O1V Rb1 P2 136.8(3) 4_556 .
O1V Rb1 P2 136.8(3) . .
O4V Rb1 P2 78.6(4) . .
O4V Rb1 P2 78.6(4) 4_556 .
O4V Rb1 P2 137.0(4) 5_756 .
O4V Rb1 P2 137.0(4) 2_755 .
P1 Rb1 P2 70.3(2) . .
W1 O1T K1B 104.3(10) . .
W1 O1T K1A 106.4(16) . .
W1 O1T Rb2 105.7(9) . .
W1 O1T K3B 88.2(14) . .
K1B O1T K3B 100.9(16) . .
K1A O1T K3B 119(2) . .
Rb2 O1T K3B 109.2(16) . .
V1 O1V Rb1 119.9(5) . 3_775
V1 O1V Rb1 119.9(5) . 2_755
Rb1 O1V Rb1 97.4(6) 3_775 2_755
V1 O1V Rb1 119.9(5) . .
Rb1 O1V Rb1 97.4(6) 3_775 .
Rb1 O1V Rb1 97.4(6) 2_755 .
W2 O2T K2A 140.1(12) . .
W2 O2T K2C 120.0(13) . .
W2 O2T K1B 112.1(11) . .
K2A O2T K1B 105.4(9) . .
K2C O2T K1B 127.2(12) . .
W2 O2T Rb2 109.6(10) . .
K2A O2T Rb2 105.5(8) . .
K2C O2T Rb2 127.4(11) . .
W2 O2T K2B 73(2) . .
K2A O2T K2B 77(2) . .
K2C O2T K2B 70(3) . .
K1B O2T K2B 121(3) . .
Rb2 O2T K2B 112(3) . .
W2 O2T K1A 106.6(16) . .
K2A O2T K1A 105.5(14) . .
K2C O2T K1A 127.1(17) . .
K2B O2T K1A 104(3) . .
V2 O2V K3B 119(2) . .
V2 O2V K3A 109.5(8) . .
V2 O2V K3B 99.6(17) . 7_646
W3 O3T K2C 118.7(12) . 2_645
W3 O3T K2A 108.8(9) . 2_645
K2C O3T K2A 21.7(8) 2_645 2_645
W3 O3T K2C 113.1(11) . .
K2C O3T K2C 114.9(15) 2_645 .
K2A O3T K2C 133.9(11) 2_645 .
V2 O3V K3B 107(2) . 7_646
V2 O3V K3A 97.7(7) . .
K3B O3V K3A 10(2) 7_646 .
W4 O4T K2A 104.8(9) . 2_645
W4 O4T Rb2 149.2(11) . 2_645
K2A O4T Rb2 95.7(7) 2_645 2_645
W4 O4T K1A 140(2) . 2_645
K2A O4T K1A 103.1(18) 2_645 2_645
Rb2 O4T K1A 9.1(16) 2_645 2_645
W4 O4T K1B 156.8(11) . 2_645
K2A O4T K1B 88.9(8) 2_645 2_645
Rb2 O4T K1B 8.0(4) 2_645 2_645
K1A O4T K1B 17.0(17) 2_645 2_645
V2 O4V Rb1 123.9(9) 3_775 .
V2 O4V Rb1 121.7(9) 3_775 3_775
Rb1 O4V Rb1 86.9(5) . 3_775
W5 O5 V2 161.6(11) . .
W5 O5T K1B 121.2(9) . 7_646
W5 O5T K3B 105.8(18) . 7_646
K1B O5T K3B 119(2) 7_646 7_646
W5 O5T K3A 97.9(7) . .
K1B O5T K3A 130.9(8) 7_646 .
K3B O5T K3A 12(2) 7_646 .
W5 O5T Rb2 122.5(8) . 7_646
K1B O5T Rb2 5.6(5) 7_646 7_646
K3B O5T Rb2 115(2) 7_646 7_646
K3A O5T Rb2 126.1(6) . 7_646
W5 O5T K1A 123.8(14) . 7_646
K1B O5T K1A 10.1(12) 7_646 7_646
K3B O5T K1A 110(2) 7_646 7_646
K3A O5T K1A 121.9(14) . 7_646
Rb2 O5T K1A 4.6(13) 7_646 7_646
W5 O5T K3B 91.1(15) . .
K1B O5T K3B 141.3(18) 7_646 .
K3B O5T K3B 23(4) 7_646 .
K3A O5T K3B 11.0(17) . .
Rb2 O5T K3B 136.8(18) 7_646 .
K1A O5T K3B 133(2) 7_646 .
W6 O6 K1A 128.6(16) . 7_646
W6 O6 Rb2 124.9(9) . 7_646
K1A O6 Rb2 8.2(15) 7_646 7_646
W6 O6 K1B 120.3(10) . 7_646
K1A O6 K1B 17.4(16) 7_646 7_646
Rb2 O6 K1B 9.2(5) 7_646 7_646
W6 O6T V2 164.1(11) . 3_775
W1 O11 W1 119.6(14) 4_556 .
P1 O1P1 W1 126.5(6) . 4_556
P1 O1P1 W1 126.5(6) . .
W1 O1P1 W1 95.0(8) 4_556 .
W1 O12 W2 144.8(10) . .
W1 O12 K1B 102.4(8) . .
W2 O12 K1B 96.7(8) . .
W1 O12 Rb2 101.3(7) . .
W2 O12 Rb2 101.9(7) . .
K1B O12 Rb2 8.9(4) . .
W1 O12 K1A 100.0(15) . .
W2 O12 K1A 107.0(17) . .
K1B O12 K1A 18.3(17) . .
Rb2 O12 K1A 9.4(16) . .
V1 O12V V2 142.5(11) . 3_775
W1 O15 W5 150.6(10) . .
W1 O15 K3B 103(2) . .
W5 O15 K3B 104(2) . .
W1 O15 K3A 113.7(7) . .
W5 O15 K3A 94.2(7) . .
K3B O15 K3A 10(2) . .
W1 O15 K3B 122.7(16) . 7_646
W5 O15 K3B 85.1(16) . 7_646
K3B O15 K3B 19(3) . 7_646
K3A O15 K3B 9.1(15) . 7_646
W7 O17 W1 134.8(11) . 3_775
P1 O2P1 W2 126.6(7) . .
P1 O2P1 W2 126.6(7) . 4_556
W2 O2P1 W2 95.9(9) . 4_556
K2B O22 W2 116.4(18) . .
K2B O22 W2 116.4(18) . 4_556
W2 O22 W2 116.2(14) . 4_556
K2B O22 K2D 10(3) . 4_556
W2 O22 K2D 121.4(11) . 4_556
W2 O22 K2D 107.0(10) 4_556 4_556
K2B O22 K2D 10(3) . .
W2 O22 K2D 107.0(10) . .
W2 O22 K2D 121.4(11) 4_556 .
K2D O22 K2D 15.4(12) 4_556 .
W3 O23 W2 157.3(11) . .
W3 O23 K2B 135(3) . .
W2 O23 K2B 68(2) . .
W2 O25 W5 152.4(11) . .
P2 O3P2 W3 125.4(8) . 4_556
P2 O3P2 W3 125.4(8) . .
W3 O3P2 W3 97.3(10) 4_556 .
W3 O33 W3 117.4(15) 4_556 .
W3 O33 K2D 110.3(12) 4_556 2_645
W3 O33 K2D 98.0(10) . 2_645
W3 O33 K2D 98.0(10) 4_556 5_646
W3 O33 K2D 110.3(12) . 5_646
K2D O33 K2D 14.0(11) 2_645 5_646
W3 O34 W4 148.7(10) . .
W3 O34 K2D 104.8(9) . 2_645
W4 O34 K2D 105.2(9) . 2_645
W3 O34 K2A 101.5(7) . 2_645
W4 O34 K2A 100.6(8) . 2_645
K2D O34 K2A 61.1(8) 2_645 2_645
W3 O34 K2D 103.6(8) . 5_646
W4 O34 K2D 104.0(8) . 5_646
K2D O34 K2D 11.8(9) 2_645 5_646
K2A O34 K2D 72.9(7) 2_645 5_646
W3 O34 K2C 91.6(9) . 2_645
W4 O34 K2C 114.7(10) . 2_645
K2D O34 K2C 49.6(9) 2_645 2_645
K2A O34 K2C 17.4(7) 2_645 2_645
K2D O34 K2C 61.0(9) 5_646 2_645
W3 O36 W6 152.7(11) . .
P2 O4P2 W4 126.2(8) . .
P2 O4P2 W4 126.2(8) . 4_556
W4 O4P2 W4 93.2(9) . 4_556
W4 O44 W4 117.9(13) . 4_556
W4 O44 K2B 112.0(12) . 2_645
W4 O44 K2B 112.0(12) 4_556 2_645
W4 O44 K2D 96.4(9) . 2_645
W4 O44 K2D 108.3(10) 4_556 2_645
K2B O44 K2D 23(2) 2_645 2_645
W4 O44 K2D 108.3(10) . 5_646
W4 O44 K2D 96.4(9) 4_556 5_646
K2B O44 K2D 23(2) 2_645 5_646
K2D O44 K2D 13.6(11) 2_645 5_646
W4 O46 W6 148.8(11) . .
W7 O47 W4 147.0(10) . .
P1 O5P1 W5 135.6(10) . .
P1 O5P1 Rb1 97.8(8) . .
W5 O5P1 Rb1 126.6(7) . .
W5 O56 W6 165.7(11) . .
P2 O6P2 W6 136.0(10) . .
P2 O6P2 Rb1 97.9(8) . .
W6 O6P2 Rb1 125.8(6) . .
O6 Rb2 O2T 94.5(7) 7_646 .
O6 Rb2 O2W 86.0(7) 7_646 .
O2T Rb2 O2W 158.4(10) . .
O6 Rb2 O6W 76.7(11) 7_646 .
O2T Rb2 O6W 132.6(12) . .
O2W Rb2 O6W 68.6(12) . .
O6 Rb2 O12 147.3(8) 7_646 .
O2T Rb2 O12 53.7(6) . .
O2W Rb2 O12 120.3(7) . .
O6W Rb2 O12 128.6(13) . .
O6 Rb2 O1T 147.4(7) 7_646 .
O2T Rb2 O1T 105.0(6) . .
O2W Rb2 O1T 66.3(7) . .
O6W Rb2 O1T 106.5(12) . .
O12 Rb2 O1T 54.1(5) . .
O6 Rb2 O5T 88.0(7) 7_646 7_646
O2T Rb2 O5T 87.5(7) . 7_646
O2W Rb2 O5T 70.9(7) . 7_646
O6W Rb2 O5T 137.4(11) . 7_646
O12 Rb2 O5T 83.6(6) . 7_646
O1T Rb2 O5T 67.4(6) . 7_646
O6 Rb2 O4T 62.1(6) 7_646 3_765
O2T Rb2 O4T 69.9(6) . 3_765
O2W Rb2 O4T 127.9(7) . 3_765
O6W Rb2 O4T 64.8(11) . 3_765
O12 Rb2 O4T 106.6(6) . 3_765
O1T Rb2 O4T 149.4(9) . 3_765
O5T Rb2 O4T 139.6(8) 7_646 3_765
O6 Rb2 O3W 126.6(9) 7_646 3_765
O2T Rb2 O3W 74.1(8) . 3_765
O2W Rb2 O3W 122.4(11) . 3_765
O6W Rb2 O3W 74.7(13) . 3_765
O12 Rb2 O3W 57.9(8) . 3_765
O1T Rb2 O3W 84.4(9) . 3_765
O5T Rb2 O3W 141.2(8) 7_646 3_765
O4T Rb2 O3W 65.1(9) 3_765 3_765
O6 Rb2 W1 159.6(8) 7_646 .
O2T Rb2 W1 80.5(5) . .
O2W Rb2 W1 91.5(5) . .
O6W Rb2 W1 121.0(12) . .
O12 Rb2 W1 28.8(4) . .
O1T Rb2 W1 25.3(4) . .
O5T Rb2 W1 72.1(4) 7_646 .
O4T Rb2 W1 132.2(5) 3_765 .
O3W Rb2 W1 71.3(7) 3_765 .
O6 Rb2 W2 118.4(6) 7_646 .
O2T Rb2 W2 24.4(4) . .
O2W Rb2 W2 144.7(6) . .
O6W Rb2 W2 138.1(12) . .
O12 Rb2 W2 29.4(4) . .
O1T Rb2 W2 81.4(4) . .
O5T Rb2 W2 84.1(5) 7_646 .
O4T Rb2 W2 87.3(4) 3_765 .
O3W Rb2 W2 65.1(7) 3_765 .
W1 Rb2 W2 56.45(13) . .
O6 Rb2 W6 20.4(4) 7_646 7_646
O2T Rb2 W6 105.1(6) . 7_646
O2W Rb2 W6 69.7(5) . 7_646
O6W Rb2 W6 82.5(10) . 7_646
O12 Rb2 W6 148.7(8) . 7_646
O1T Rb2 W6 127.0(6) . 7_646
O5T Rb2 W6 71.6(5) 7_646 7_646
O4T Rb2 W6 82.3(5) 3_765 7_646
O3W Rb2 W6 145.8(8) 3_765 7_646
W1 Rb2 W6 142.9(5) . 7_646
W2 Rb2 W6 125.9(5) . 7_646
O6W K1A O6 78(2) . 7_646
O6W K1A O2W 73(2) . .
O6 K1A O2W 81.3(19) 7_646 .
O6W K1A O1T 118(3) . .
O6 K1A O1T 136(3) 7_646 .
O2W K1A O1T 66.8(16) . .
O6W K1A O4T 70(2) . 3_765
O6 K1A O4T 60.4(14) 7_646 3_765
O2W K1A O4T 131(2) . 3_765
O1T K1A O4T 161(3) . 3_765
O6W K1A O12 146(4) . .
O6 K1A O12 133(3) 7_646 .
O2W K1A O12 120(2) . .
O1T K1A O12 54.5(13) . .
O4T K1A O12 109(2) 3_765 .
O6W K1A O2T 138(3) . .
O6 K1A O2T 86(2) 7_646 .
O2W K1A O2T 142(3) . .
O1T K1A O2T 101(2) . .
O4T K1A O2T 68.2(15) 3_765 .
O12 K1A O2T 51.5(13) . .
O6W K1A O5T 133(3) . 7_646
O6 K1A O5T 77(2) 7_646 7_646
O2W K1A O5T 64.9(17) . 7_646
O1T K1A O5T 62.4(15) . 7_646
O4T K1A O5T 126(3) 3_765 7_646
O12 K1A O5T 76.7(19) . 7_646
O2T K1A O5T 77(2) . 7_646
O6W K1A O3W 87(3) . 3_765
O6 K1A O3W 131(3) 7_646 3_765
O2W K1A O3W 137(3) . 3_765
O1T K1A O3W 92(2) . 3_765
O4T K1A O3W 70.9(19) 3_765 3_765
O12 K1A O3W 61.9(17) . 3_765
O2T K1A O3W 76.1(18) . 3_765
O5T K1A O3W 139(3) 7_646 3_765
O6W K1A W1 134(3) . .
O6 K1A W1 144(3) 7_646 .
O2W K1A W1 92.0(18) . .
O1T K1A W1 25.4(7) . .
O4T K1A W1 137(2) 3_765 .
O12 K1A W1 29.2(7) . .
O2T K1A W1 78.4(15) . .
O5T K1A W1 68.4(13) 7_646 .
O3W K1A W1 75.4(17) 3_765 .
O6W K1A W6 80(2) . 7_646
O6 K1A W6 18.0(7) 7_646 7_646
O2W K1A W6 64.8(15) . 7_646
O1T K1A W6 119(2) . 7_646
O4T K1A W6 78.2(16) 3_765 7_646
O12 K1A W6 134(3) . 7_646
O2T K1A W6 95(2) . 7_646
O5T K1A W6 64.4(14) 7_646 7_646
O3W K1A W6 149(2) 3_765 7_646
W1 K1A W6 133(2) . 7_646
O6W K1A W2 149(3) . .
O6 K1A W2 109(2) 7_646 .
O2W K1A W2 138(3) . .
O1T K1A W2 79.7(16) . .
O4T K1A W2 86.1(16) 3_765 .
O12 K1A W2 27.6(8) . .
O2T K1A W2 24.0(6) . .
O5T K1A W2 77.1(16) 7_646 .
O3W K1A W2 65.8(15) 3_765 .
W1 K1A W2 55.6(9) . .
W6 K1A W2 115(2) 7_646 .
O5T K1B O6 99.6(10) 7_646 7_646
O5T K1B O2T 98.8(10) 7_646 .
O6 K1B O2T 102.1(10) 7_646 .
O5T K1B O12 89.5(8) 7_646 .
O6 K1B O12 156.5(10) 7_646 .
O2T K1B O12 54.8(7) . .
O5T K1B O2W 75.0(8) 7_646 .
O6 K1B O2W 87.2(8) 7_646 .
O2T K1B O2W 169.7(10) . .
O12 K1B O2W 116.2(9) . .
O5T K1B O1T 70.6(7) 7_646 .
O6 K1B O1T 150.9(9) 7_646 .
O2T K1B O1T 106.4(8) . .
O12 K1B O1T 52.6(6) . .
O2W K1B O1T 64.0(7) . .
O5T K1B O6W 137.1(13) 7_646 .
O6 K1B O6W 72.7(11) 7_646 .
O2T K1B O6W 124.1(13) . .
O12 K1B O6W 114.6(13) . .
O2W K1B O6W 62.7(12) . .
O1T K1B O6W 95.6(12) . .
O5T K1B O4T 153.1(11) 7_646 3_765
O6 K1B O4T 61.4(7) 7_646 3_765
O2T K1B O4T 69.7(7) . 3_765
O12 K1B O4T 101.9(8) . 3_765
O2W K1B O4T 119.4(10) . 3_765
O1T K1B O4T 135.3(11) . 3_765
O6W K1B O4T 59.1(11) . 3_765
O5T K1B W1 74.7(6) 7_646 .
O6 K1B W1 173.8(10) 7_646 .
O2T K1B W1 81.3(6) . .
O12 K1B W1 28.1(4) . .
O2W K1B W1 89.0(7) . .
O1T K1B W1 25.1(4) . .
O6W K1B W1 109.8(12) . .
O4T K1B W1 124.9(8) 3_765 .
O5T K1B W2 91.2(7) 7_646 .
O6 K1B W2 126.7(8) 7_646 .
O2T K1B W2 24.6(5) . .
O12 K1B W2 30.7(4) . .
O2W K1B W2 145.6(8) . .
O1T K1B W2 81.8(6) . .
O6W K1B W2 127.9(12) . .
O4T K1B W2 86.8(6) 3_765 .
W1 K1B W2 56.7(3) . .
O5T K1B W5 22.0(4) 7_646 7_646
O6 K1B W5 79.1(7) 7_646 7_646
O2T K1B W5 111.1(9) . 7_646
O12 K1B W5 111.6(8) . 7_646
O2W K1B W5 65.9(6) . 7_646
O1T K1B W5 85.2(7) . 7_646
O6W K1B W5 121.6(11) . 7_646
O4T K1B W5 138.8(8) 3_765 7_646
W1 K1B W5 94.8(5) . 7_646
W2 K1B W5 110.1(7) . 7_646
O5T K1B W6 78.9(7) 7_646 7_646
O6 K1B W6 22.8(4) 7_646 7_646
O2T K1B W6 114.9(9) . 7_646
O12 K1B W6 163.4(10) . 7_646
O2W K1B W6 72.5(6) . 7_646
O1T K1B W6 131.6(7) . 7_646
O6W K1B W6 81.8(10) . 7_646
O4T K1B W6 84.1(6) 3_765 7_646
W1 K1B W6 151.0(7) . 7_646
W2 K1B W6 136.5(7) . 7_646
W5 K1B W6 57.5(4) 7_646 7_646
O1W K2A O2T 83.8(12) . .
O1W K2A O3T 120.0(13) . 3_765
O2T K2A O3T 156.2(10) . 3_765
O1W K2A O4W 45.6(9) . .
O2T K2A O4W 121.7(11) . .
O3T K2A O4W 79.8(9) 3_765 .
O1W K2A O34 120.0(13) . 3_765
O2T K2A O34 114.8(8) . 3_765
O3T K2A O34 54.9(6) 3_765 3_765
O4W K2A O34 80.1(9) . 3_765
O1W K2A O4T 77.5(11) . 3_765
O2T K2A O4T 76.6(8) . 3_765
O3T K2A O4T 106.4(8) 3_765 3_765
O4W K2A O4T 67.1(14) . 3_765
O34 K2A O4T 55.8(6) 3_765 3_765
O1W K2A O10W 62.5(13) . .
O2T K2A O10W 75.7(18) . .
O3T K2A O10W 114(2) 3_765 .
O4W K2A O10W 97.3(10) . .
O34 K2A O10W 169(2) 3_765 .
O4T K2A O10W 133.1(18) 3_765 .
O1W K2A W4 98.3(11) . 3_765
O2T K2A W4 94.0(7) . 3_765
O3T K2A W4 82.7(6) 3_765 3_765
O4W K2A W4 72.0(12) . 3_765
O34 K2A W4 29.9(4) 3_765 3_765
O4T K2A W4 25.9(4) 3_765 3_765
O10W K2A W4 158.7(16) . 3_765
O1W K2A W3 125.3(12) . 3_765
O2T K2A W3 139.7(8) . 3_765
O3T K2A W3 25.6(4) 3_765 3_765
O4W K2A W3 79.7(4) . 3_765
O34 K2A W3 29.3(4) 3_765 3_765
O4T K2A W3 83.1(6) 3_765 3_765
O10W K2A W3 140(2) . 3_765
W4 K2A W3 58.0(3) 3_765 3_765
O1W K2A Rb2 60.8(10) . .
O2T K2A Rb2 39.6(6) . .
O3T K2A Rb2 149.9(8) 3_765 .
O4W K2A Rb2 84.7(11) . .
O34 K2A Rb2 97.2(6) 3_765 .
O4T K2A Rb2 43.5(5) 3_765 .
O10W K2A Rb2 93.3(19) . .
W4 K2A Rb2 67.9(4) 3_765 .
W3 K2A Rb2 126.0(5) 3_765 .
O1W K2A K1A 65.2(14) . .
O2T K2A K1A 41.2(10) . .
O3T K2A K1A 145.3(13) 3_765 .
O4W K2A K1A 85.5(14) . .
O34 K2A K1A 91.7(12) 3_765 .
O4T K2A K1A 39.0(11) 3_765 .
O10W K2A K1A 99(2) . .
W4 K2A K1A 62.8(11) 3_765 .
W3 K2A K1A 120.7(12) 3_765 .
Rb2 K2A K1A 5.7(10) . .
O1W K2A K2A 53.6(10) . 8_556
O2T K2A K2A 136.2(9) . 8_556
O3T K2A K2A 67.2(7) 3_765 8_556
O4W K2A K2A 33.6(13) . 8_556
O34 K2A K2A 97.3(6) 3_765 8_556
O4T K2A K2A 100.7(5) 3_765 8_556
O10W K2A K2A 75.4(11) . 8_556
W4 K2A K2A 101.3(4) 3_765 8_556
W3 K2A K2A 81.4(5) 3_765 8_556
Rb2 K2A K2A 111.0(4) . 8_556
K1A K2A K2A 113.7(10) . 8_556
O22 K2B W2 35.7(17) . 4_556
O22 K2B W2 35.7(17) . .
W2 K2B W2 67(3) 4_556 .
O22 K2B O2T 65(2) . .
W2 K2B O2T 99(4) 4_556 .
W2 K2B O2T 32.8(10) . .
O22 K2B O2T 65(2) . 4_556
W2 K2B O2T 32.8(10) 4_556 4_556
W2 K2B O2T 99(4) . 4_556
O2T K2B O2T 130(5) . 4_556
O22 K2B O44 114(6) . 3_765
W2 K2B O44 120(4) 4_556 3_765
W2 K2B O44 120(4) . 3_765
O2T K2B O44 98(3) . 3_765
O2T K2B O44 98(3) 4_556 3_765
O22 K2B O23 59(4) . .
W2 K2B O23 73(3) 4_556 .
W2 K2B O23 35.6(13) . .
O2T K2B O23 51.2(15) . .
O2T K2B O23 103(4) 4_556 .
O44 K2B O23 150(2) 3_765 .
O22 K2B O23 59(4) . 4_556
W2 K2B O23 35.6(13) 4_556 4_556
W2 K2B O23 73(3) . 4_556
O2T K2B O23 103(4) . 4_556
O2T K2B O23 51.2(15) 4_556 4_556
O44 K2B O23 150(2) 3_765 4_556
O23 K2B O23 56(2) . 4_556
O22 K2B O7W 129(7) . .
W2 K2B O7W 111(4) 4_556 .
W2 K2B O7W 111(4) . .
O2T K2B O7W 107(3) . .
O2T K2B O7W 107(3) 4_556 .
O44 K2B O7W 118(4) 3_765 .
O23 K2B O7W 76(3) . .
O23 K2B O7W 76(3) 4_556 .
O22 K2B O3W 63(5) . 6_766
W2 K2B O3W 74(3) 4_556 6_766
W2 K2B O3W 83(3) . 6_766
O2T K2B O3W 84(3) . 6_766
O2T K2B O3W 71(2) 4_556 6_766
O44 K2B O3W 51(2) 3_765 6_766
O23 K2B O3W 117(4) . 6_766
O23 K2B O3W 110(3) 4_556 6_766
O7W K2B O3W 166(4) . 6_766
O22 K2B O3W 63(5) . 3_765
W2 K2B O3W 83(3) 4_556 3_765
W2 K2B O3W 74(3) . 3_765
O2T K2B O3W 71(2) . 3_765
O2T K2B O3W 84(3) 4_556 3_765
O44 K2B O3W 51(2) 3_765 3_765
O23 K2B O3W 110(3) . 3_765
O23 K2B O3W 117(4) 4_556 3_765
O7W K2B O3W 166(4) . 3_765
O3W K2B O3W 14.6(13) 6_766 3_765
O22 K2B Rb2 65(3) . 4_556
W2 K2B Rb2 51.2(14) 4_556 4_556
W2 K2B Rb2 99(3) . 4_556
O2T K2B Rb2 117(4) . 4_556
O2T K2B Rb2 33.4(14) 4_556 4_556
O44 K2B Rb2 69(2) 3_765 4_556
O23 K2B Rb2 122(3) . 4_556
O23 K2B Rb2 81.7(17) 4_556 4_556
O7W K2B Rb2 134.7(11) . 4_556
O3W K2B Rb2 38.8(11) 6_766 4_556
O3W K2B Rb2 53.2(16) 3_765 4_556
O1W K2C K2D 121.7(18) . .
O1W K2C O3T 96.6(15) . 3_765
K2D K2C O3T 88.0(14) . 3_765
O1W K2C O2T 67.8(12) . .
K2D K2C O2T 76.6(13) . .
O3T K2C O2T 146.0(17) 3_765 .
O1W K2C O10W 61.5(13) . .
K2D K2C O10W 149(2) . .
O3T K2C O10W 123(2) 3_765 .
O2T K2C O10W 77(2) . .
O1W K2C O3T 121.3(15) . .
K2D K2C O3T 101.4(14) . .
O3T K2C O3T 124.7(15) 3_765 .
O2T K2C O3T 88.3(12) . .
O10W K2C O3T 61.1(9) . .
O1W K2C O7W 167(2) . .
K2D K2C O7W 46.8(17) . .
O3T K2C O7W 79(2) 3_765 .
O2T K2C O7W 110(2) . .
O10W K2C O7W 131(2) . .
O3T K2C O7W 70.4(19) . .
O1W K2C O34 84.8(13) . 3_765
K2D K2C O34 55.4(10) . 3_765
O3T K2C O34 49.7(8) 3_765 3_765
O2T K2C O34 97.6(12) . 3_765
O10W K2C O34 145.6(15) . 3_765
O3T K2C O34 153.3(14) . 3_765
O7W K2C O34 83.2(19) . 3_765
O1W K2C K2D 125.4(16) . 4_556
K2D K2C K2D 3.7(4) . 4_556
O3T K2C K2D 87.9(12) 3_765 4_556
O2T K2C K2D 78.7(12) . 4_556
O10W K2C K2D 148(2) . 4_556
O3T K2C K2D 98.5(12) . 4_556
O7W K2C K2D 43.1(16) . 4_556
O34 K2C K2D 57.8(8) 3_765 4_556
O1W K2C W3 97.9(13) . 3_765
K2D K2C W3 68.0(10) . 3_765
O3T K2C W3 22.6(5) 3_765 3_765
O2T K2C W3 126.2(13) . 3_765
O10W K2C W3 142.9(18) . 3_765
O3T K2C W3 136.6(13) . 3_765
O7W K2C W3 73.2(19) . 3_765
O34 K2C W3 28.7(4) 3_765 3_765
K2D K2C W3 68.6(9) 4_556 3_765
O1W K2C W2 89.1(12) . .
K2D K2C W2 66.7(11) . .
O3T K2C W2 153.0(14) 3_765 .
O2T K2C W2 21.8(6) . .
O10W K2C W2 83(2) . .
O3T K2C W2 72.4(8) . .
O7W K2C W2 89.8(18) . .
O34 K2C W2 105.0(10) 3_765 .
K2D K2C W2 67.6(9) 4_556 .
W3 K2C W2 130.4(10) 3_765 .
O1W K2C Rb2 47.0(9) . .
K2D K2C Rb2 81.7(12) . .
O3T K2C Rb2 121.8(12) 3_765 .
O2T K2C Rb2 26.9(7) . .
O10W K2C Rb2 82(2) . .
O3T K2C Rb2 113.5(11) . .
O7W K2C Rb2 125.7(18) . .
O34 K2C Rb2 78.9(8) 3_765 .
K2D K2C Rb2 85.0(10) 4_556 .
W3 K2C Rb2 106.6(9) 3_765 .
W2 K2C Rb2 47.8(5) . .
K2D K2D O7W 81.4(8) 4_556 .
K2D K2D K2C 162.6(11) 4_556 .
O7W K2D K2C 81.5(13) . .
K2D K2D O22 82.3(6) 4_556 .
O7W K2D O22 116(3) . .
K2C K2D O22 102.6(13) . .
K2D K2D O34 114.9(7) 4_556 3_765
O7W K2D O34 113(2) . 3_765
K2C K2D O34 75.0(12) . 3_765
O22 K2D O34 129.5(13) . 3_765
K2D K2D O33 83.0(6) 4_556 3_765
O7W K2D O33 66(3) . 3_765
K2C K2D O33 93.0(13) . 3_765
O22 K2D O33 164.4(12) . 3_765
O34 K2D O33 53.8(8) 3_765 3_765
K2D K2D O44 83.2(5) 4_556 3_765
O7W K2D O44 152(2) . 3_765
K2C K2D O44 113.7(13) . 3_765
O22 K2D O44 84.4(11) . 3_765
O34 K2D O44 54.0(7) 3_765 3_765
O33 K2D O44 88.6(11) 3_765 3_765
K2D K2D O34 53.2(6) 4_556 6_766
O7W K2D O34 102(2) . 6_766
K2C K2D O34 134.3(14) . 6_766
O22 K2D O34 115.6(11) . 6_766
O34 K2D O34 61.7(8) 3_765 6_766
O33 K2D O34 50.2(7) 3_765 6_766
O44 K2D O34 50.6(6) 3_765 6_766
K2D K2D K2C 13.6(9) 4_556 4_556
O7W K2D K2C 68.1(10) . 4_556
K2C K2D K2C 149.0(19) . 4_556
O22 K2D K2C 86.6(11) . 4_556
O34 K2D K2C 121.5(12) 3_765 4_556
O33 K2D K2C 80.3(10) 3_765 4_556
O44 K2D K2C 96.5(10) 3_765 4_556
O34 K2D K2C 61.2(9) 6_766 4_556
K2D K2D W2 109.8(5) 4_556 .
O7W K2D W2 110(2) . .
K2C K2D W2 73.3(11) . .
O22 K2D W2 29.4(4) . .
O34 K2D W2 121.1(10) 3_765 .
O33 K2D W2 166.2(10) 3_765 .
O44 K2D W2 97.7(9) 3_765 .
O34 K2D W2 141.8(10) 6_766 .
K2C K2D W2 111.0(11) 4_556 .
K2D K2D W3 109.7(4) 4_556 3_765
O7W K2D W3 85(2) . 3_765
K2C K2D W3 71.7(11) . 3_765
O22 K2D W3 157.5(11) . 3_765
O34 K2D W3 28.4(4) 3_765 3_765
O33 K2D W3 30.2(4) 3_765 3_765
O44 K2D W3 78.4(7) 3_765 3_765
O34 K2D W3 63.3(6) 6_766 3_765
K2C K2D W3 109.6(11) 4_556 3_765
W2 K2D W3 139.4(8) . 3_765
K2D K2D W4 109.6(4) 4_556 3_765
O7W K2D W4 141(2) . 3_765
K2C K2D W4 85.9(11) . 3_765
O22 K2D W4 101.8(10) . 3_765
O34 K2D W4 28.5(4) 3_765 3_765
O33 K2D W4 78.3(8) 3_765 3_765
O44 K2D W4 30.1(3) 3_765 3_765
O34 K2D W4 63.2(6) 6_766 3_765
K2C K2D W4 121.5(11) 4_556 3_765
W2 K2D W4 101.1(7) . 3_765
W3 K2D W4 56.7(4) 3_765 3_765
O2V K3A O2V 125.8(10) . 7_646
O2V K3A O15 160.7(5) . 7_646
O2V K3A O15 61.5(5) 7_646 7_646
O2V K3A O15 61.5(5) . .
O2V K3A O15 160.7(5) 7_646 .
O15 K3A O15 118.5(10) 7_646 .
O2V K3A O3V 60.3(6) . .
O2V K3A O3V 103.4(7) 7_646 .
O15 K3A O3V 101.5(5) 7_646 .
O15 K3A O3V 95.6(5) . .
O2V K3A O3V 103.4(7) . 7_646
O2V K3A O3V 60.3(6) 7_646 7_646
O15 K3A O3V 95.6(5) 7_646 7_646
O15 K3A O3V 101.5(5) . 7_646
O3V K3A O3V 146.2(11) . 7_646
O2V K3A O5T 95.9(5) . .
O2V K3A O5T 132.6(6) 7_646 .
O15 K3A O5T 72.0(6) 7_646 .
O15 K3A O5T 55.5(6) . .
O3V K3A O5T 76.4(5) . .
O3V K3A O5T 137.0(8) 7_646 .
O2V K3A O5T 132.6(6) . 7_646
O2V K3A O5T 95.9(5) 7_646 7_646
O15 K3A O5T 55.5(6) 7_646 7_646
O15 K3A O5T 72.0(6) . 7_646
O3V K3A O5T 137.0(8) . 7_646
O3V K3A O5T 76.4(5) 7_646 7_646
O5T K3A O5T 62.5(8) . 7_646
O2V K3A O5W 63.1(13) . 2_755
O2V K3A O5W 63.7(13) 7_646 2_755
O15 K3A O5W 116.6(12) 7_646 2_755
O15 K3A O5W 123.9(13) . 2_755
O3V K3A O5W 63.3(11) . 2_755
O3V K3A O5W 83.0(11) 7_646 2_755
O5T K3A O5W 139.7(10) . 2_755
O5T K3A O5W 156.5(11) 7_646 2_755
O2V K3A O5W 63.7(13) . 8_666
O2V K3A O5W 63.1(13) 7_646 8_666
O15 K3A O5W 123.9(13) 7_646 8_666
O15 K3A O5W 116.6(12) . 8_666
O3V K3A O5W 83.0(11) . 8_666
O3V K3A O5W 63.3(11) 7_646 8_666
O5T K3A O5W 156.5(11) . 8_666
O5T K3A O5W 139.7(10) 7_646 8_666
O5W K3A O5W 21.5(19) 2_755 8_666
O2V K3A W5 160.1(6) . 7_646
O2V K3A W5 70.6(4) 7_646 7_646
O15 K3A W5 32.3(3) 7_646 7_646
O15 K3A W5 99.4(6) . 7_646
O3V K3A W5 131.8(5) . 7_646
O3V K3A W5 73.8(4) 7_646 7_646
O5T K3A W5 75.3(5) . 7_646
O5T K3A W5 27.6(3) 7_646 7_646
O5W K3A W5 134.3(12) 2_755 7_646
O5W K3A W5 127.8(11) 8_666 7_646
O2V K3A W5 70.6(4) . .
O2V K3A W5 160.1(6) 7_646 .
O15 K3A W5 99.4(6) 7_646 .
O15 K3A W5 32.3(4) . .
O3V K3A W5 73.8(4) . .
O3V K3A W5 131.8(5) 7_646 .
O5T K3A W5 27.6(3) . .
O5T K3A W5 75.3(5) 7_646 .
O5W K3A W5 127.8(11) 2_755 .
O5W K3A W5 134.3(12) 8_666 .
W5 K3A W5 96.4(5) 7_646 .
K3B K3B O15 115(5) 7_646 .
K3B K3B O3V 121(6) 7_646 7_646
O15 K3B O3V 122(4) . 7_646
K3B K3B O2V 96(6) 7_646 .
O15 K3B O2V 67.3(16) . .
O3V K3B O2V 116(3) 7_646 .
K3B K3B O5T 94(3) 7_646 7_646
O15 K3B O5T 80(2) . 7_646
O3V K3B O5T 85(2) 7_646 7_646
O2V K3B O5T 147(3) . 7_646
K3B K3B O2V 61(5) 7_646 7_646
O15 K3B O2V 172(3) . 7_646
O3V K3B O2V 60.6(15) 7_646 7_646
O2V K3B O2V 119(3) . 7_646
O5T K3B O2V 93.5(19) 7_646 7_646
K3B K3B O5W 88(2) 7_646 8_666
O15 K3B O5W 128(3) . 8_666
O3V K3B O5W 67(2) 7_646 8_666
O2V K3B O5W 64.3(19) . 8_666
O5T K3B O5W 148(3) 7_646 8_666
O2V K3B O5W 59.8(18) 7_646 8_666
K3B K3B O1T 161.5(18) 7_646 .
O15 K3B O1T 57.5(19) . .
O3V K3B O1T 65(2) 7_646 .
O2V K3B O1T 96(3) . .
O5T K3B O1T 68.7(19) 7_646 .
O2V K3B O1T 124(2) 7_646 .
O5W K3B O1T 110(3) 8_666 .
K3B K3B O5T 64(3) 7_646 .
O15 K3B O5T 56.5(15) . .
O3V K3B O5T 147(3) 7_646 .
O2V K3B O5T 94(2) . .
O5T K3B O5T 62.3(17) 7_646 .
O2V K3B O5T 117(3) 7_646 .
O5W K3B O5T 144(3) 8_666 .
O1T K3B O5T 101(2) . .
K3B K3B O5W 69.8(19) 7_646 2_755
O15 K3B O5W 128(3) . 2_755
O3V K3B O5W 84(2) 7_646 2_755
O2V K3B O5W 60.7(18) . 2_755
O5T K3B O5W 151(3) 7_646 2_755
O2V K3B O5W 58.1(18) 7_646 2_755
O5W K3B O5W 20.3(18) 8_666 2_755
O1T K3B O5W 129(3) . 2_755
O5T K3B O5W 124(3) . 2_755
K3B K3B O15 46(4) 7_646 7_646
O15 K3B O15 118(3) . 7_646
O3V K3B O15 94.6(19) 7_646 7_646
O2V K3B O15 141(3) . 7_646
O5T K3B O15 53.0(14) 7_646 7_646
O2V K3B O15 54.7(14) 7_646 7_646
O5W K3B O15 112(3) 8_666 7_646
O1T K3B O15 120(2) . 7_646
O5T K3B O15 65.5(17) . 7_646
O5W K3B O15 102(3) 2_755 7_646
K3B K3B W1 146(5) 7_646 .
O15 K3B W1 30.7(11) . .
O3V K3B W1 92(3) 7_646 .
O2V K3B W1 74.4(19) . .
O5T K3B W1 80(2) 7_646 .
O2V K3B W1 152(3) 7_646 .
O5W K3B W1 115(3) 8_666 .
O1T K3B W1 28.8(9) . .
O5T K3B W1 84.1(18) . .
O5W K3B W1 127(3) 2_755 .
O15 K3B W1 131(2) 7_646 .
K2A O1W K2C 18.8(11) . .
K1A O2W K1B 18.7(18) . .
K1A O2W Rb2 9.7(17) . .
K1B O2W Rb2 9.0(4) . .
O3W O3W Rb2 169.3(8) 4_556 2_645
O3W O3W K1A 168.3(17) 4_556 2_645
Rb2 O3W K1A 6.3(17) 2_645 2_645
O3W O3W K2B 82.7(7) 4_556 2_645
Rb2 O3W K2B 99.8(11) 2_645 2_645
K1A O3W K2B 106(2) 2_645 2_645
K2A O4W K2A 113(3) 8_556 .
O5W O5W K3A 79.3(9) 9_766 3_775
O5W O5W K3B 90(2) 9_766 8_566
K3A O5W K3B 11.5(18) 3_775 8_566
O5W O5W K3B 69.8(19) 9_766 3_775
K3A O5W K3B 10.3(17) 3_775 3_775
K3B O5W K3B 22(3) 8_566 3_775
K1A O6W Rb2 7.5(18) . .
K1A O6W K1B 12.7(19) . .
Rb2 O6W K1B 5.2(5) . .
K2D O7W K2D 17.1(15) . 4_556
K2D O7W K2B 19(2) . .
K2D O7W K2B 19(2) 4_556 .
K2D O7W K2C 51.7(15) . .
K2D O7W K2C 69(2) 4_556 .
K2B O7W K2C 60.8(16) . .
K2D O7W K2C 69(2) . 4_556
K2D O7W K2C 51.7(15) 4_556 4_556
K2B O7W K2C 60.8(16) . 4_556
K2C O7W K2C 120(3) . 4_556
K2C O10W K2C 150(4) 7_646 .
K2C O10W K2A 152(3) 7_646 .
K2C O10W K2A 19.8(8) . .
K2C O10W K2A 19.8(8) 7_646 7_646
K2C O10W K2A 152(3) . 7_646
K2A O10W K2A 168(4) . 7_646

loop_
_geom_bond_atom_site_label_1
_geom_bond_atom_site_label_2
_geom_bond_distance
_geom_bond_site_symmetry_2
W1 O1T 1.719(19) .
W1 O15 1.869(17) .
W1 O12 1.898(19) .
W1 O11 1.936(14) .
W1 O17 1.976(19) 2_755
W1 O1P1 2.269(14) .
W2 O2T 1.72(2) .
W2 O25 1.848(18) .
W2 O23 1.91(2) .
W2 O12 1.968(17) .
W2 O22 1.977(15) .
W2 O2P1 2.260(16) .
W3 O3T 1.74(2) .
W3 O36 1.853(19) .
W3 O23 1.894(19) .
W3 O34 1.900(16) .
W3 O33 1.964(16) .
W3 O3P2 2.236(16) .
W4 O4T 1.715(19) .
W4 O46 1.882(18) .
W4 O34 1.925(16) .
W4 O47 1.950(18) .
W4 O44 1.961(13) .
W4 O4P2 2.311(18) .
W5 O5T 1.732(17) .
W5 O5 1.837(19) .
W5 O56 1.894(17) .
W5 O15 1.982(17) .
W5 O25 2.022(17) .
W5 O5P1 2.100(17) .
W6 O6 1.741(19) .
W6 O6T 1.827(19) .
W6 O56 1.897(17) .
W6 O46 1.985(18) .
W6 O36 2.017(18) .
W6 O6P2 2.122(15) .
W7 O7T 1.68(3) .
W7 O47 1.897(18) .
W7 O47 1.897(18) 4_556
W7 O17 1.92(2) .
W7 O17 1.92(2) 4_556
W7 O7H 2.28(3) .
P1 O5P1 1.546(17) 4_556
P1 O5P1 1.546(17) .
P1 O1P1 1.55(2) .
P1 O2P1 1.56(3) .
P2 O6P2 1.508(15) .
P2 O6P2 1.508(15) 4_556
P2 O4P2 1.58(3) .
P2 O3P2 1.62(3) .
V1 O1V 1.58(3) .
V1 O12V 1.764(19) 3_775
V1 O12V 1.764(19) 2_755
V1 O12V 1.764(19) .
V2 O4V 1.570(19) 2_755
V2 O12V 1.86(2) 2_755
V2 O5 1.90(2) .
V2 O6T 1.900(19) 2_755
V2 O2V 2.137(16) .
V2 O3V 2.35(2) .
Rb1 O5P1 3.015(17) 4_556
Rb1 O5P1 3.015(17) .
Rb1 O6P2 3.065(16) .
Rb1 O6P2 3.065(16) 4_556
Rb1 O1V 3.091(14) 4_556
Rb1 O1V 3.091(14) .
Rb1 O4V 3.30(2) .
Rb1 O4V 3.30(2) 4_556
Rb1 O4V 3.453(18) 5_756
Rb1 O4V 3.453(18) 2_755
O1T K1B 3.14(3) .
O1T K1A 2.98(7) .
O1T Rb2 3.03(2) .
O1T K3B 3.18(10) .
O1V Rb1 3.091(14) 3_775
O1V Rb1 3.091(14) 2_755
O2T K2A 2.69(3) .
O2T K2C 2.87(5) .
O2T K1B 2.83(3) .
O2T Rb2 3.00(2) .
O2T K2B 3.06(6) .
O2T K1A 3.22(8) .
O2V K3B 2.71(7) .
O2V K3A 2.80(2) .
O2V K3B 3.09(8) 7_646
O3T K2C 2.82(4) 2_645
O3T K2A 2.87(3) 2_645
O3T K2C 3.33(4) .
O3V K3B 2.66(8) 7_646
O3V K3A 3.00(2) .
O4T K2A 2.97(3) 2_645
O4T Rb2 3.13(2) 2_645
O4T K1A 3.04(7) 2_645
O4T K1B 3.29(3) 2_645
O4V V2 1.570(19) 3_775
O4V Rb1 3.453(18) 3_775
O5T K1B 2.76(3) 7_646
O5T K3B 2.87(7) 7_646
O5T K3A 3.04(2) .
O5T Rb2 3.14(3) 7_646
O5T K3B 3.20(8) .
O6 K1A 3.11(8) 7_646
O6 Rb2 2.85(2) 7_646
O6 K1B 2.69(3) 7_646
O6T V2 1.900(19) 3_775
O11 W1 1.936(14) 4_556
O1P1 W1 2.269(14) 4_556
O12 K1B 3.06(3) .
O12 Rb2 3.016(19) .
O12 K1A 3.02(7) .
O12V V2 1.86(2) 3_775
O15 K3B 2.63(8) .
O15 K3A 2.98(2) .
O15 K3B 3.34(9) 7_646
O17 W1 1.976(19) 3_775
O2P1 W2 2.260(16) 4_556
O22 K2B 1.58(14) .
O22 W2 1.977(15) 4_556
O22 K2D 2.77(4) 4_556
O22 K2D 2.77(4) .
O23 K2B 3.18(11) .
O3P2 W3 2.236(16) 4_556
O33 W3 1.964(16) 4_556
O33 K2D 3.07(4) 2_645
O33 K2D 3.07(4) 5_646
O34 K2D 2.91(3) 2_645
O34 K2A 2.93(2) 2_645
O34 K2D 3.30(3) 5_646
O34 K2C 3.42(4) 2_645
O4P2 W4 2.311(17) 4_556
O44 W4 1.961(13) 4_556
O44 K2B 3.08(13) 2_645
O44 K2D 3.15(4) 2_645
O44 K2D 3.15(4) 5_646
Rb2 O6 2.85(2) 7_646
Rb2 O2W 2.92(3) .
Rb2 O6W 2.93(5) .
Rb2 O5T 3.14(3) 7_646
Rb2 O4T 3.13(2) 3_765
Rb2 O3W 3.20(4) 3_765
Rb2 W6 4.103(14) 7_646
K1A O6W 2.58(10) .
K1A O6 3.11(8) 7_646
K1A O2W 2.93(7) .
K1A O4T 3.04(7) 3_765
K1A O3W 2.82(9) 3_765
K1B O5T 2.76(3) 7_646
K1B O6 2.69(3) 7_646
K1B O2W 3.01(3) .
K1B O6W 3.30(6) .
K1B O4T 3.29(3) 3_765
K2A O1W 1.71(3) .
K2A O3T 2.87(3) 3_765
K2A O4W 2.93(5) .
K2A O34 2.93(2) 3_765
K2A O4T 2.97(3) 3_765
K2A O10W 3.17(2) .
K2B O2T 3.06(6) 4_556
K2B O44 3.08(13) 3_765
K2B O23 3.18(11) 4_556
K2B O7W 3.33(17) .
K2B O3W 3.38(14) 6_766
K2B O3W 3.38(14) 3_765
K2C O1W 2.54(5) .
K2C K2D 2.69(5) .
K2C O3T 2.82(4) 3_765
K2C O10W 2.94(5) .
K2C O7W 3.39(6) .
K2C O34 3.42(4) 3_765
K2D K2D 0.74(6) 4_556
K2D O7W 2.50(10) .
K2D O34 2.91(3) 3_765
K2D O33 3.07(4) 3_765
K2D O44 3.15(4) 3_765
K2D O34 3.30(3) 6_766
K2D K2C 3.41(5) 4_556
K3A O2V 2.80(2) 7_646
K3A O15 2.98(2) 7_646
K3A O3V 3.00(2) 7_646
K3A O5T 3.04(2) 7_646
K3A O5W 3.08(6) 2_755
K3A O5W 3.08(6) 8_666
K3B K3B 1.2(2) 7_646
K3B O3V 2.66(8) 7_646
K3B O5T 2.87(7) 7_646
K3B O2V 3.09(8) 7_646
K3B O5W 3.11(9) 8_666
K3B O5W 3.32(10) 2_755
K3B O15 3.34(8) 7_646
O3W O3W 0.86(7) 4_556
O3W Rb2 3.20(4) 2_645
O3W K1A 2.82(9) 2_645
O3W K2B 3.38(14) 2_645
O4W K2A 2.93(5) 8_556
O5W O5W 1.15(10) 9_766
O5W K3A 3.08(6) 3_775
O5W K3B 3.11(9) 8_566
O5W K3B 3.32(10) 3_775
O7W K2D 2.50(10) 4_556
O7W K2C 3.39(6) 4_556
O10W K2C 2.94(5) 7_646
O10W K2A 3.17(2) 7_646
